data_4029569
loop_
_publ_author_name
'Singh, C. B.'
'Ghosh, Harisadhan'
'Murru, Siva'
'Patel, Bhisma K.'

_publ_section_title
;
 Hypervalent iodine(III)-mediated regioselective N-acylation of
 1,3-disubstituted thioureas.
;
_journal_issue 7
_journal_name_full 'The Journal of organic chemistry'
_journal_page_first 2924
_journal_page_last 2927
_journal_paper_doi 10.1021/jo702628g
_journal_volume 73
_journal_year 2008
_chemical_formula_sum 'C16 H16 N2 O3'
_chemical_formula_weight 284.31
_chemical_name_systematic
; 
 ? 
;
_space_group_IT_number 14
_symmetry_cell_setting monoclinic
_symmetry_space_group_name_Hall '-P 2ybc'
_symmetry_space_group_name_H-M 'P 1 21/c 1'
_atom_sites_solution_hydrogens geom
_atom_sites_solution_primary direct
_atom_sites_solution_secondary difmap
_audit_creation_method SHELXL-97
_cell_angle_alpha 90.00
_cell_angle_beta 93.0730(10)
_cell_angle_gamma 90.00
_cell_formula_units_Z 4
_cell_length_a 12.6306(2)
_cell_length_b 14.2214(3)
_cell_length_c 8.17250(10)
_cell_measurement_temperature 296(2)
_cell_volume 1465.87(4)
_computing_cell_refinement 'Bruker SMART'
_computing_data_collection 'Bruker SMART'
_computing_data_reduction 'Bruker SAINT'
_computing_molecular_graphics 'Bruker SHELXTL'
_computing_publication_material 'Bruker SHELXTL'
_computing_structure_refinement 'SHELXL-97 (Sheldrick, 1997)'
_computing_structure_solution 'SHELXS-97 (Sheldrick, 1990)'
_diffrn_ambient_temperature 296(2)
_diffrn_measured_fraction_theta_full 1.000
_diffrn_measured_fraction_theta_max 1.000
_diffrn_measurement_device_type 'CCD area detector'
_diffrn_measurement_method 'phi and omega scans'
_diffrn_radiation_monochromator graphite
_diffrn_radiation_source 'fine-focus sealed tube'
_diffrn_radiation_type MoK\a
_diffrn_radiation_wavelength 0.71073
_diffrn_reflns_av_R_equivalents 0.0268
_diffrn_reflns_av_sigmaI/netI 0.0223
_diffrn_reflns_limit_h_max 16
_diffrn_reflns_limit_h_min -16
_diffrn_reflns_limit_k_max 17
_diffrn_reflns_limit_k_min -13
_diffrn_reflns_limit_l_max 10
_diffrn_reflns_limit_l_min -10
_diffrn_reflns_number 18334
_diffrn_reflns_theta_full 28.27
_diffrn_reflns_theta_max 28.27
_diffrn_reflns_theta_min 1.61
_exptl_absorpt_coefficient_mu 0.090
_exptl_absorpt_correction_T_max 0.982
_exptl_absorpt_correction_T_min 0.976
_exptl_absorpt_correction_type none
_exptl_crystal_colour colorless
_exptl_crystal_density_diffrn 1.288
_exptl_crystal_density_method 'not measured'
_exptl_crystal_description blocks
_exptl_crystal_F_000 576
_exptl_crystal_size_max 0.30
_exptl_crystal_size_mid 0.28
_exptl_crystal_size_min 0.23
_refine_diff_density_max 0.160
_refine_diff_density_min -0.129
_refine_diff_density_rms 0.028
_refine_ls_extinction_coef 0.0119(17)
_refine_ls_extinction_expression Fc^*^=kFc[1+0.001xFc^2^\l^3^/sin(2\q)]^-1/4^
_refine_ls_extinction_method SHELXL
_refine_ls_goodness_of_fit_ref 1.039
_refine_ls_hydrogen_treatment mixed
_refine_ls_matrix_type full
_refine_ls_number_parameters 197
_refine_ls_number_reflns 3534
_refine_ls_number_restraints 0
_refine_ls_restrained_S_all 1.039
_refine_ls_R_factor_all 0.0645
_refine_ls_R_factor_gt 0.0408
_refine_ls_shift/su_max 0.001
_refine_ls_shift/su_mean 0.000
_refine_ls_structure_factor_coef Fsqd
_refine_ls_weighting_details 'calc w=1/[\s^2^(Fo^2^)+(0.0499P)^2^+0.1948P] where P=(Fo^2^+2Fc^2^)/3'
_refine_ls_weighting_scheme calc
_refine_ls_wR_factor_gt 0.1036
_refine_ls_wR_factor_ref 0.1163
_reflns_number_gt 2434
_reflns_number_total 3534
_reflns_threshold_expression >2sigma(I)
_cod_data_source_file jo702628g-file002.cif
_cod_data_source_block ks3-290
_cod_depositor_comments
;
The following automatic conversions were performed:

'_symmetry_cell_setting' value 'Monoclinic' changed to 'monoclinic'
according to
/usr/data/users/saulius/automatic-downloads/retrospective/ACS/lib/dictionaries/cif_core.dic
dictionary named 'cif_core.dic' version 2.4.2 from 2011-04-26.

Automatic conversion script
Id: cif_fix_values 2281 2013-09-26 08:29:07Z andrius 
;
_cod_original_sg_symbol_H-M P21/c
_cod_database_code 4029569

loop_
_symmetry_equiv_pos_as_xyz
'x, y, z'
'-x, y+1/2, -z+1/2'
'-x, -y, -z'
'x, -y-1/2, z-1/2'

loop_
_atom_site_label
_atom_site_type_symbol
_atom_site_fract_x
_atom_site_fract_y
_atom_site_fract_z
_atom_site_U_iso_or_equiv
_atom_site_adp_type
_atom_site_occupancy
_atom_site_symmetry_multiplicity
_atom_site_calc_flag
_atom_site_refinement_flags
O3 O 1.22840(8) 0.88651(8) -0.23654(13) 0.0692(3) Uani 1 1 d .
O1 O 0.88061(8) 0.91748(9) 0.51910(12) 0.0726(3) Uani 1 1 d .
O2 O 0.76447(8) 0.83610(9) 0.06549(12) 0.0750(4) Uani 1 1 d .
N2 N 0.91306(8) 0.87914(8) 0.21460(13) 0.0481(3) Uani 1 1 d .
N1 N 0.74782(8) 0.87397(8) 0.33351(12) 0.0482(3) Uani 1 1 d .
C4 C 0.98899(9) 0.87724(9) 0.09301(15) 0.0433(3) Uani 1 1 d .
C9 C 1.08434(10) 0.92320(9) 0.12925(15) 0.0483(3) Uani 1 1 d .
H9 H 1.0957 0.9531 0.2298 0.058 Uiso 1 1 calc R
C11 C 0.63444(10) 0.86186(10) 0.30037(15) 0.0486(3) Uani 1 1 d .
C3 C 0.80955(10) 0.86111(10) 0.19273(15) 0.0486(3) Uani 1 1 d .
C7 C 1.14622(11) 0.88059(10) -0.13299(16) 0.0495(3) Uani 1 1 d .
C8 C 1.16209(10) 0.92488(10) 0.01786(16) 0.0521(3) Uani 1 1 d .
H8 H 1.2257 0.9558 0.0436 0.063 Uiso 1 1 calc R
C5 C 0.97348(11) 0.83309(10) -0.05705(16) 0.0532(3) Uani 1 1 d .
H5 H 0.9100 0.8019 -0.0828 0.064 Uiso 1 1 calc R
C6 C 1.05179(11) 0.83494(10) -0.16944(17) 0.0548(4) Uani 1 1 d .
H6 H 1.0405 0.8051 -0.2702 0.066 Uiso 1 1 calc R
C1 C 0.78671(12) 0.90154(11) 0.48836(16) 0.0558(4) Uani 1 1 d .
C12 C 0.57760(11) 0.93400(11) 0.22360(17) 0.0597(4) Uani 1 1 d .
H12 H 0.6116 0.9892 0.1951 0.072 Uiso 1 1 calc R
C16 C 0.58474(11) 0.78062(11) 0.34519(17) 0.0568(4) Uani 1 1 d .
H16 H 0.6232 0.7324 0.3972 0.068 Uiso 1 1 calc R
C2 C 0.70852(13) 0.91189(14) 0.61789(18) 0.0762(5) Uani 1 1 d .
H2A H 0.7452 0.9276 0.7202 0.114 Uiso 1 1 calc R
H2B H 0.6710 0.8538 0.6294 0.114 Uiso 1 1 calc R
H2C H 0.6591 0.9609 0.5874 0.114 Uiso 1 1 calc R
C14 C 0.41985(12) 0.84229(14) 0.23398(19) 0.0726(5) Uani 1 1 d .
H14 H 0.3473 0.8354 0.2111 0.087 Uiso 1 1 calc R
C15 C 0.47670(12) 0.77143(13) 0.31199(19) 0.0687(4) Uani 1 1 d .
H15 H 0.4423 0.7169 0.3427 0.082 Uiso 1 1 calc R
C13 C 0.47025(12) 0.92342(13) 0.18979(19) 0.0707(5) Uani 1 1 d .
H13 H 0.4317 0.9713 0.1369 0.085 Uiso 1 1 calc R
C10 C 1.21074(15) 0.84934(14) -0.3966(2) 0.0802(5) Uani 1 1 d .
H10A H 1.1954 0.7834 -0.3897 0.120 Uiso 1 1 calc R
H10B H 1.2730 0.8583 -0.4571 0.120 Uiso 1 1 calc R
H10C H 1.1519 0.8811 -0.4512 0.120 Uiso 1 1 calc R
H2H H 0.9331(12) 0.9011(11) 0.312(2) 0.066(4) Uiso 1 1 d .

loop_
_atom_site_aniso_label
_atom_site_aniso_U_11
_atom_site_aniso_U_22
_atom_site_aniso_U_33
_atom_site_aniso_U_23
_atom_site_aniso_U_13
_atom_site_aniso_U_12
O3 0.0610(7) 0.0800(8) 0.0681(7) -0.0080(5) 0.0174(5) -0.0120(5)
O1 0.0568(6) 0.1079(9) 0.0521(6) -0.0170(6) -0.0074(4) -0.0064(6)
O2 0.0491(6) 0.1223(10) 0.0536(6) -0.0241(6) 0.0008(4) -0.0205(6)
N2 0.0411(6) 0.0579(7) 0.0446(6) -0.0045(5) -0.0042(4) -0.0006(5)
N1 0.0428(6) 0.0564(7) 0.0451(6) -0.0023(5) -0.0017(4) -0.0008(5)
C4 0.0409(7) 0.0407(7) 0.0478(6) 0.0024(5) -0.0038(5) 0.0025(5)
C9 0.0456(7) 0.0515(8) 0.0466(7) -0.0020(6) -0.0085(5) -0.0020(6)
C11 0.0414(7) 0.0598(9) 0.0445(7) -0.0013(6) 0.0011(5) 0.0013(6)
C3 0.0443(7) 0.0541(8) 0.0469(7) -0.0023(6) -0.0022(5) -0.0030(6)
C7 0.0467(7) 0.0462(8) 0.0560(7) 0.0021(6) 0.0045(6) 0.0006(6)
C8 0.0425(7) 0.0553(9) 0.0577(8) -0.0001(6) -0.0050(6) -0.0065(6)
C5 0.0455(7) 0.0562(9) 0.0575(8) -0.0113(6) -0.0007(6) -0.0087(6)
C6 0.0546(8) 0.0551(9) 0.0547(8) -0.0121(6) 0.0020(6) -0.0045(7)
C1 0.0558(9) 0.0620(9) 0.0489(7) -0.0058(6) -0.0027(6) -0.0009(7)
C12 0.0517(8) 0.0651(10) 0.0623(8) 0.0094(7) 0.0034(6) 0.0042(7)
C16 0.0513(8) 0.0615(10) 0.0572(8) 0.0027(7) -0.0019(6) -0.0003(7)
C2 0.0742(11) 0.0998(14) 0.0553(9) -0.0180(8) 0.0096(7) -0.0100(10)
C14 0.0413(8) 0.1048(14) 0.0714(10) 0.0036(9) 0.0011(7) 0.0019(9)
C15 0.0532(9) 0.0799(12) 0.0731(10) 0.0042(8) 0.0029(7) -0.0128(8)
C13 0.0512(9) 0.0902(13) 0.0703(10) 0.0137(9) -0.0004(7) 0.0156(9)
C10 0.0901(13) 0.0863(13) 0.0665(10) -0.0074(9) 0.0262(9) -0.0034(10)

loop_
_atom_type_symbol
_atom_type_description
_atom_type_scat_dispersion_real
_atom_type_scat_dispersion_imag
_atom_type_scat_source
C C 0.0033 0.0016 'International Tables Vol C Tables 4.2.6.8 and 6.1.1.4'
H H 0.0000 0.0000 'International Tables Vol C Tables 4.2.6.8 and 6.1.1.4'
N N 0.0061 0.0033 'International Tables Vol C Tables 4.2.6.8 and 6.1.1.4'
O O 0.0106 0.0060 'International Tables Vol C Tables 4.2.6.8 and 6.1.1.4'

loop_
_geom_angle_atom_site_label_1
_geom_angle_atom_site_label_2
_geom_angle_atom_site_label_3
_geom_angle
C7 O3 C10 117.26(12)
C3 N2 C4 126.65(11)
C1 N1 C3 125.82(11)
C1 N1 C11 120.00(11)
C3 N1 C11 114.05(9)
C5 C4 C9 118.89(12)
C5 C4 N2 124.16(12)
C9 C4 N2 116.95(11)
C8 C9 C4 120.62(12)
C16 C11 C12 120.74(13)
C16 C11 N1 120.65(12)
C12 C11 N1 118.62(12)
O2 C3 N2 125.67(12)
O2 C3 N1 118.33(12)
N2 C3 N1 115.99(11)
O3 C7 C6 124.68(12)
O3 C7 C8 116.11(12)
C6 C7 C8 119.21(12)
C9 C8 C7 120.37(12)
C4 C5 C6 120.48(12)
C7 C6 C5 120.43(12)
O1 C1 N1 122.16(12)
O1 C1 C2 120.54(13)
N1 C1 C2 117.30(13)
C13 C12 C11 119.43(15)
C11 C16 C15 119.16(14)
C15 C14 C13 119.95(14)
C14 C15 C16 120.48(16)
C14 C13 C12 120.23(15)

loop_
_geom_bond_atom_site_label_1
_geom_bond_atom_site_label_2
_geom_bond_distance
O3 C7 1.3765(16)
O3 C10 1.4171(19)
O1 C1 1.2203(17)
O2 C3 1.2118(15)
N2 C3 1.3349(16)
N2 C4 1.4178(16)
N1 C1 1.3892(16)
N1 C3 1.4358(16)
N1 C11 1.4533(16)
C4 C5 1.3823(17)
C4 C9 1.3883(17)
C9 C8 1.3745(18)
C11 C16 1.374(2)
C11 C12 1.3832(19)
C7 C6 1.3765(19)
C7 C8 1.3894(18)
C5 C6 1.3856(19)
C1 C2 1.493(2)
C12 C13 1.377(2)
C16 C15 1.383(2)
C14 C15 1.374(2)
C14 C13 1.375(2)
